data_9009402
loop_
_publ_author_name
'Basso, R.'
'Lucchetti, G.'
'Zefiro, L.'
'Palenzona, A.'

_publ_section_title
;
 Caoxite, Ca(H2O)3(C2O4), a new mineral from the Cerchiara mine,
 northern Apennines, Italy
;
_journal_name_full 'Neues Jahrbuch fur Mineralogie, Monatshefte'
_journal_page_first 84
_journal_page_last 96
_journal_volume 1997
_journal_year 1997
_chemical_compound_source 'Cerchiara mine, Val di Vara, northern Apennines, Italy'
_chemical_formula_sum 'C2 H6 Ca O7'
_chemical_name_mineral Caoxite
_space_group_IT_number 2
_symmetry_space_group_name_Hall '-P 1'
_symmetry_space_group_name_H-M 'P -1'
_cell_angle_alpha 76.54
_cell_angle_beta 70.30
_cell_angle_gamma 70.75
_cell_formula_units_Z 2
_cell_length_a 6.097
_cell_length_b 7.145
_cell_length_c 8.434
_cell_volume 323.495
_database_code_amcsd 0014895
_exptl_crystal_density_diffrn 1.870
_cod_original_formula_sum 'Ca C2 O7 H6'
_cod_database_code 9009402

loop_
_space_group_symop_operation_xyz
x,y,z
-x,-y,-z

loop_
_atom_site_label
_atom_site_fract_x
_atom_site_fract_y
_atom_site_fract_z
_atom_site_U_iso_or_equiv
_atom_site_type_symbol
_atom_site_attached_hydrogens
Ca1 0.59240 0.27820 0.19190 0.01596 Ca 0
C1 0.44140 0.60070 0.45030 0.02090 C 0
C2 0.07740 0.42660 0.05590 0.01760 C 0
O1 0.43370 0.59000 0.30620 0.03420 O 0
O2 0.63290 0.24710 0.47840 0.03002 O 0
O3 0.00310 0.28030 0.14240 0.03521 O 0
O4 0.26680 0.46470 0.05180 0.02128 O 0
Ow1 0.26370 0.13710 0.37530 0.02837 O 0
Ow2 0.30900 0.87750 0.06030 0.03584 O 0
Ow3 0.19910 0.08470 0.74520 0.03546 O 0
H1 0.22800 0.00800 0.08100 0.03673 H 0
H2 0.33400 0.80200 0.14400 0.03673 H 0
H3 0.04600 0.11600 0.80300 0.03673 H 0
H4 0.70400 0.00100 0.58900 0.02913 H 0
H5 0.13800 0.16100 0.32400 0.02913 H 0
H6 0.19800 0.15000 0.64000 0.03673 H 0

loop_
_cod_changelog_entry_id
_cod_changelog_entry_author
_cod_changelog_entry_date
_cod_changelog_entry_text
1
;cod-tools version 3.8.0
Id: cif_guess_AMCSD_atom_types 9581 2023-05-17 12:35:41Z saulius
;
2023-05-18T08:42:49+03:00
;Derived atom types and hydrogen counts
from atom names that follow the AMCSD naming convention
(Wat == water, O-H == hydroxyl).
;

loop_
_cod_related_entry_id
_cod_related_entry_database
_cod_related_entry_code
1 AMCSD 0014895
